data_2011024
loop_
_publ_author_name
'Venegas-Yazigi, Diego'
'Mirza, Hameed'
'Lever, A. B. P.'
'Lough, Alan J.'
'Costamagna, Juan'
'Vega, Andr\'es'
'Latorre, Ram\'on'

_publ_section_title
;(<i>o</i>-Benzoquinone
 diimine-<i>N</i>,<i>N</i>')dichlorobis(triphenylphosphine-<i>P</i>)ruthenium(II)
 1.33-methanol 0.33-dichloromethane solvate
;
_journal_issue 6
_journal_name_full 'Acta Crystallographica Section C'
_journal_page_first e245
_journal_page_last e246
_journal_paper_doi 10.1107/S0108270100006144
_journal_volume 56
_journal_year 2000
_chemical_formula_iupac '[Ru Cl2 (C18 H15 P)2 (C6 H6 N2)], 1.33C1 H4 O1, 0.33C1 H2 Cl2'
_chemical_formula_moiety 'C42 H36 Cl2 N2 P2 Ru, 1.33C1 H4 O1, 0.33C1 H2 Cl2'
_chemical_formula_sum 'C43.67 H42 Cl2.67 N2 O1.33 P2 Ru'
_chemical_formula_weight 873.67
_chemical_name_systematic o-benzoquinonediimine-dichloro-bis(triphenylphosphine)ruthenium(II)
_space_group_IT_number 15
_symmetry_cell_setting monoclinic
_symmetry_space_group_name_Hall '-C 2yc'
_symmetry_space_group_name_H-M 'C 1 2/c 1'
_cell_angle_alpha 90.00
_cell_angle_beta 133.694(8)
_cell_angle_gamma 90.00
_cell_formula_units_Z 12
_cell_length_a 47.7172(11)
_cell_length_b 10.3463(2)
_cell_length_c 33.7261(8)
_cell_measurement_reflns_used 39381
_cell_measurement_temperature 150(2)
_cell_measurement_theta_max 26.35
_cell_measurement_theta_min 4.09
_cell_volume 12038.9(17)
_computing_cell_refinement 'DENZO-SMN (Otwinowski & Minor, 1997)'
_computing_data_collection 'KappaCCD server software (Nonius, 1997)'
_computing_data_reduction DENZO-SMN
_computing_molecular_graphics SHELXTL
_computing_publication_material SHELXTL
_computing_structure_refinement SHELXTL
_computing_structure_solution 'SHELXTL (Sheldrick, 1997)'
_diffrn_ambient_temperature 150(2)
_diffrn_measured_fraction_theta_full .993
_diffrn_measured_fraction_theta_max .993
_diffrn_measurement_device_type KappaCCD
_diffrn_measurement_method '\f and \w scans with \k offsets'
_diffrn_radiation_monochromator graphite
_diffrn_radiation_source 'fine-focus sealed tube'
_diffrn_radiation_type MoK\a
_diffrn_radiation_wavelength .71073
_diffrn_reflns_av_R_equivalents .067
_diffrn_reflns_av_sigmaI/netI .0826
_diffrn_reflns_limit_h_max 59
_diffrn_reflns_limit_h_min 0
_diffrn_reflns_limit_k_max 12
_diffrn_reflns_limit_k_min 0
_diffrn_reflns_limit_l_max 30
_diffrn_reflns_limit_l_min -42
_diffrn_reflns_number 39381
_diffrn_reflns_theta_full 26.35
_diffrn_reflns_theta_max 26.35
_diffrn_reflns_theta_min 4.09
_diffrn_standards_decay_% none
_exptl_absorpt_coefficient_mu .686
_exptl_absorpt_correction_T_max .862
_exptl_absorpt_correction_T_min .807
_exptl_absorpt_correction_type multi-scan
_exptl_absorpt_process_details '(DENZO-SMN; Otwinowski & Minor, 1997)'
_exptl_crystal_colour purple
_exptl_crystal_density_diffrn 1.446
_exptl_crystal_density_method 'not measured'
_exptl_crystal_description prism
_exptl_crystal_F_000 5208
_exptl_crystal_size_max .35
_exptl_crystal_size_mid .26
_exptl_crystal_size_min .24
_refine_diff_density_max .837
_refine_diff_density_min -.500
_refine_ls_extinction_method none
_refine_ls_goodness_of_fit_ref .991
_refine_ls_hydrogen_treatment constr
_refine_ls_matrix_type full
_refine_ls_number_parameters 701
_refine_ls_number_reflns 12170
_refine_ls_number_restraints 0
_refine_ls_restrained_S_all .991
_refine_ls_R_factor_all .075
_refine_ls_R_factor_gt .041
_refine_ls_shift/su_max .001
_refine_ls_shift/su_mean .000
_refine_ls_structure_factor_coef Fsqd
_refine_ls_weighting_details 'w = 1/[\s^2^(Fo^2^)+(0.0516P)^2^] where P = (Fo^2^+2Fc^2^)/3'
_refine_ls_weighting_scheme calc
_refine_ls_wR_factor_ref .106
_reflns_number_gt 8058
_reflns_number_total 12170
_reflns_threshold_expression I>2\s(I)
_cod_data_source_file qa0217.cif
_cod_data_source_block I
_cod_depositor_comments
;
 Removing the "\" symbol from the _chemical_name_systematic
 data item value.

 Antanas Vaitkus,
 2017-03-29

The following automatic conversions were performed:
'_symmetry_cell_setting' value 'Monoclinic' changed to 'monoclinic'
according to '/home/saulius/struct/CIF-dictionaries/cif_core.dic'
dictionary named 'cif_core.dic' version 2.4.1 from
2010-06-29.

'_geom_bond_publ_flag' value 'Y' changed to 'y' according to
'/home/saulius/struct/CIF-dictionaries/cif_core.dic' dictionary named
'cif_core.dic' version 2.4.1 from 2010-06-29 (20 times).

Automatic conversion script
Id: cif_fix_enum 1527 2010-12-29 10:47:43Z saulius 

The following automatic conversions were performed:

'_symmetry_cell_setting' value 'Monoclinic' changed to 'monoclinic'
according to /home/saulius/struct/CIF-dictionaries/cif_core.dic
dictionary named 'cif_core.dic' version 2.4.1 from
2010-06-29.

'_geom_bond_publ_flag' value 'Y' changed to 'y'
according to /home/saulius/struct/CIF-dictionaries/cif_core.dic
dictionary named 'cif_core.dic' version 2.4.1 from 2010-06-29 (20
times).

'_geom_angle_publ_flag' value 'Y' changed to 'y' according
to /home/saulius/struct/CIF-dictionaries/cif_core.dic dictionary
named 'cif_core.dic' version 2.4.1 from 2010-06-29 (15 times).

Automatic conversion script
Id: cif_fix_values 1715 2011-07-08 13:25:40Z adriana 
;
_cod_original_cell_volume 12038.9(5)
_cod_original_sg_symbol_H-M 'C 2/c'
_cod_database_code 2011024
_cod_database_fobs_code 2011024

loop_
_symmetry_equiv_pos_as_xyz
'x, y, z'
'-x, y, -z+1/2'
'x+1/2, y+1/2, z'
'-x+1/2, y+1/2, -z+1/2'
'-x, -y, -z'
'x, -y, z-1/2'
'-x+1/2, -y+1/2, -z'
'x+1/2, -y+1/2, z-1/2'

loop_
_atom_site_label
_atom_site_fract_x
_atom_site_fract_y
_atom_site_fract_z
_atom_site_U_iso_or_equiv
_atom_site_adp_type
_atom_site_calc_flag
_atom_site_refinement_flags
_atom_site_occupancy
_atom_site_disorder_assembly
_atom_site_disorder_group
_atom_site_type_symbol
Ru1A .806441(8) .14175(2) .396487(12) .01660(8) Uani d . 1 . . Ru
Cl1A .83308(3) .28208(8) .47384(4) .0269(2) Uani d . 1 . . Cl
Cl2A .78152(3) .31154(8) .32901(4) .0263(2) Uani d . 1 . . Cl
P1A .74687(2) .14053(8) .37526(4) .0187(2) Uani d . 1 . . P
P2A .86792(3) .14773(8) .42348(4) .0185(2) Uani d . 1 . . P
N1A .82237(8) -.0179(2) .43993(12) .0199(7) Uani d . 1 . . N
H1AA .8358 -.0147 .4752 .024 Uiso calc R 1 . . H
N2A .78661(8) .0054(2) .34154(12) .0196(7) Uani d . 1 . . N
H2AA .7748 .0253 .3077 .024 Uiso calc R 1 . . H
C1A .81215(10) -.1297(3) .41406(15) .0228(8) Uani d . 1 . . C
C2A .79150(10) -.1162(3) .35685(15) .0219(8) Uani d . 1 . . C
C3A .77892(11) -.2290(3) .32409(18) .0333(10) Uani d . 1 . . C
H3AA .7654 -.2222 .2864 .040 Uiso calc R 1 . . H
C4A .78658(12) -.3464(3) .3477(2) .0411(12) Uani d . 1 . . C
H4AA .7779 -.4219 .3259 .049 Uiso calc R 1 . . H
C5A .80727(11) -.3599(4) .40417(19) .0381(11) Uani d . 1 . . C
H5AA .8123 -.4441 .4191 .046 Uiso calc R 1 . . H
C6A .81998(10) -.2556(3) .43732(17) .0294(9) Uani d . 1 . . C
H6AA .8337 -.2661 .4749 .035 Uiso calc R 1 . . H
C11A .70766(10) .0513(3) .31265(15) .0232(8) Uani d . 1 . . C
C12A .70055(11) .0775(4) .26583(16) .0309(9) Uani d . 1 . . C
H12A .7157 .1408 .2673 .037 Uiso calc R 1 . . H
C13A .67205(12) .0133(4) .21777(18) .0480(12) Uani d . 1 . . C
H13A .6676 .0323 .1862 .058 Uiso calc R 1 . . H
C14A .64998(13) -.0779(5) .2148(2) .0566(14) Uani d . 1 . . C
H14A .6308 -.1239 .1815 .068 Uiso calc R 1 . . H
C15A .65529(12) -.1038(4) .25979(19) .0472(12) Uani d . 1 . . C
H15A .6395 -.1660 .2573 .057 Uiso calc R 1 . . H
C16A .68385(10) -.0384(4) .30865(17) .0364(10) Uani d . 1 . . C
H16A .6872 -.0545 .3395 .044 Uiso calc R 1 . . H
C21A .75470(9) .0611(3) .43008(14) .0213(8) Uani d . 1 . . C
C22A .75663(10) -.0757(3) .43461(16) .0271(9) Uani d . 1 . . C
H22A .7503 -.1271 .4060 .033 Uiso calc R 1 . . H
C23A .76757(10) -.1347(4) .48028(16) .0292(9) Uani d . 1 . . C
H23A .7687 -.2263 .4828 .035 Uiso calc R 1 . . H
C24A .77681(10) -.0623(4) .52222(16) .0320(9) Uani d . 1 . . C
H24A .7838 -.1037 .5532 .038 Uiso calc R 1 . . H
C25A .77579(10) .0717(4) .51900(16) .0318(9) Uani d . 1 . . C
H25A .7826 .1224 .5481 .038 Uiso calc R 1 . . H
C26A .76477(10) .1318(3) .47293(15) .0254(8) Uani d . 1 . . C
H26A .7642 .2235 .4711 .031 Uiso calc R 1 . . H
C31A .72172(10) .2896(3) .36456(14) .0225(8) Uani d . 1 . . C
C32A .68496(11) .2817(4) .34522(15) .0314(9) Uani d . 1 . . C
H32A .6738 .1996 .3394 .038 Uiso calc R 1 . . H
C33A .66449(12) .3935(4) .33430(17) .0425(11) Uani d . 1 . . C
H33A .6394 .3875 .3213 .051 Uiso calc R 1 . . H
C34A .68055(13) .5140(4) .34238(18) .0441(12) Uani d . 1 . . C
H34A .6662 .5902 .3341 .053 Uiso calc R 1 . . H
C35A .71725(13) .5229(4) .36247(17) .0405(11) Uani d . 1 . . C
H35A .7284 .6052 .3683 .049 Uiso calc R 1 . . H
C36A .73814(12) .4097(3) .37432(16) .0323(10) Uani d . 1 . . C
H36A .7637 .4158 .3892 .039 Uiso calc R 1 . . H
C41A .90721(10) .0760(3) .49074(15) .0204(8) Uani d . 1 . . C
C42A .90831(10) -.0558(3) .49983(16) .0268(9) Uani d . 1 . . C
H42A .8890 -.1110 .4702 .032 Uiso calc R 1 . . H
C43A .93738(11) -.1072(4) .55177(18) .0380(11) Uani d . 1 . . C
H43A .9376 -.1973 .5574 .046 Uiso calc R 1 . . H
C44A .96620(11) -.0289(4) .59565(17) .0409(11) Uani d . 1 . . C
H44A .9864 -.0651 .6310 .049 Uiso calc R 1 . . H
C45A .96522(12) .1021(4) .58730(17) .0361(10) Uani d . 1 . . C
H45A .9847 .1569 .6170 .043 Uiso calc R 1 . . H
C46A .93558(10) .1538(4) .53526(15) .0275(9) Uani d . 1 . . C
H46A .9347 .2445 .5301 .033 Uiso calc R 1 . . H
C51A .88941(10) .3010(3) .42790(14) .0217(8) Uani d . 1 . . C
C52A .92033(11) .2991(4) .43215(16) .0330(10) Uani d . 1 . . C
H52A .9297 .2190 .4313 .040 Uiso calc R 1 . . H
C53A .93799(12) .4147(4) .43772(18) .0456(12) Uani d . 1 . . C
H53A .9592 .4132 .4405 .055 Uiso calc R 1 . . H
C54A .92462(13) .5303(4) .43919(18) .0460(12) Uani d . 1 . . C
H54A .9366 .6089 .4429 .055 Uiso calc R 1 . . H
C55A .89423(12) .5327(4) .43531(17) .0390(11) Uani d . 1 . . C
H55A .8852 .6130 .4366 .047 Uiso calc R 1 . . H
C56A .87637(11) .4189(3) .42956(15) .0290(9) Uani d . 1 . . C
H56A .8552 .4216 .4267 .035 Uiso calc R 1 . . H
C61A .86493(10) .0565(3) .37419(15) .0245(8) Uani d . 1 . . C
C62A .83690(11) .0964(4) .32007(17) .0379(10) Uani d . 1 . . C
H62A .8227 .1733 .3113 .046 Uiso calc R 1 . . H
C63A .82927(13) .0263(5) .27870(19) .0506(13) Uani d . 1 . . C
H63A .8104 .0566 .2420 .061 Uiso calc R 1 . . H
C64A .84874(16) -.0866(5) .2901(2) .0554(14) Uani d . 1 . . C
H64A .8428 -.1361 .2614 .066 Uiso calc R 1 . . H
C65A .87627(17) -.1264(4) .3424(2) .0607(15) Uani d . 1 . . C
H65A .8899 -.2042 .3503 .073 Uiso calc R 1 . . H
C66A .88549(13) -.0553(4) .38588(19) .0436(11) Uani d . 1 . . C
H66A .9055 -.0837 .4227 .052 Uiso calc R 1 . . H
Ru1B 1.0000 .38941(3) .2500 .01552(10) Uani d S 1 . . Ru
N1B .97292(8) .5383(2) .19882(12) .0188(6) Uani d . 1 . . N
H1BA .9540 .5269 .1632 .023 Uiso calc R 1 . . H
Cl1B .96098(2) .23415(7) .17459(4) .0219(2) Uani d . 1 . . Cl
P1B .95256(3) .37937(8) .25557(4) .0187(2) Uani d . 1 . . P
C1B .98452(9) .6553(3) .22046(14) .0180(8) Uani d . 1 . . C
C5B .98505(10) .8864(3) .22077(16) .0282(9) Uani d . 1 . . C
H5B .9758 .9665 .2017 .034 Uiso calc R 1 . . H
C6B .96959(10) .7749(3) .19181(15) .0240(8) Uani d . 1 . . C
H6BA .9491 .7766 .1530 .029 Uiso calc R 1 . . H
C11B .96279(10) .4843(3) .30807(16) .0238(8) Uani d . 1 . . C
C12B .99965(11) .4741(3) .36117(16) .0288(9) Uani d . 1 . . C
H12B 1.0188 .4220 .3676 .035 Uiso calc R 1 . . H
C13B 1.00832(13) .5390(4) .40417(18) .0408(11) Uani d . 1 . . C
H13B 1.0334 .5312 .4400 .049 Uiso calc R 1 . . H
C14B .98081(15) .6152(4) .3956(2) .0480(13) Uani d . 1 . . C
H14B .9871 .6600 .4254 .058 Uiso calc R 1 . . H
C15B .94454(15) .6263(4) .3441(2) .0449(12) Uani d . 1 . . C
H15B .9257 .6789 .3384 .054 Uiso calc R 1 . . H
C16B .93496(12) .5608(3) .29976(18) .0336(10) Uani d . 1 . . C
H16B .9097 .5684 .2642 .040 Uiso calc R 1 . . H
C21B .90452(10) .4264(3) .19137(15) .0237(8) Uani d . 1 . . C
C22B .89710(11) .5571(3) .17429(17) .0310(9) Uani d . 1 . . C
H22B .9163 .6209 .1979 .037 Uiso calc R 1 . . H
C23B .86160(12) .5925(4) .12287(19) .0424(11) Uani d . 1 . . C
H23B .8565 .6806 .1118 .051 Uiso calc R 1 . . H
C24B .83394(11) .4990(4) .08810(18) .0447(12) Uani d . 1 . . C
H24B .8099 .5230 .0530 .054 Uiso calc R 1 . . H
C25B .84092(11) .3721(4) .10398(18) .0411(11) Uani d . 1 . . C
H25B .8217 .3087 .0799 .049 Uiso calc R 1 . . H
C26B .87616(10) .3354(4) .15537(16) .0305(9) Uani d . 1 . . C
H26B .8808 .2469 .1658 .037 Uiso calc R 1 . . H
C31B .94397(9) .2243(3) .27285(14) .0200(8) Uani d . 1 . . C
C32B .93407(10) .2228(3) .30343(15) .0283(9) Uani d . 1 . . C
H32B .9330 .3013 .3169 .034 Uiso calc R 1 . . H
C33B .92590(11) .1062(3) .31400(17) .0341(10) Uani d . 1 . . C
H33B .9186 .1051 .3340 .041 Uiso calc R 1 . . H
C34B .92843(11) -.0095(4) .29531(17) .0345(10) Uani d . 1 . . C
H34B .9231 -.0893 .3029 .041 Uiso calc R 1 . . H
C35B .93858(10) -.0078(3) .26605(16) .0317(10) Uani d . 1 . . C
H35B .9402 -.0866 .2533 .038 Uiso calc R 1 . . H
C36B .94650(10) .1090(3) .25468(15) .0250(9) Uani d . 1 . . C
H36B .9536 .1093 .2345 .030 Uiso calc R 1 . . H
O1S .91048(7) .5748(2) .07668(11) .0375(7) Uani d . 1 . . O
H1S .8953 .6347 .0554 .056 Uiso calc R 1 . . H
O2S .87164(8) -.1094(3) .56545(13) .0539(9) Uani d . 1 . . O
H2S .8922 -.1525 .5840 .081 Uiso calc R 1 . . H
C1S .89201(12) .4535(3) .05246(17) .0398(11) Uani d . 1 . . C
H1S1 .8943 .4289 .0268 .060 Uiso calc R 1 . . H
H1S2 .8645 .4604 .0327 .060 Uiso calc R 1 . . H
H1S3 .9044 .3877 .0812 .060 Uiso calc R 1 . . H
C2S .87957(13) .0112(4) .5907(2) .0596(14) Uani d . 1 . . C
H2S1 .8851 -.0007 .6243 .089 Uiso calc R 1 . . H
H2S2 .8570 .0681 .5655 .089 Uiso calc R 1 . . H
H2S3 .9021 .0504 .5997 .089 Uiso calc R 1 . . H

loop_
_atom_site_aniso_label
_atom_site_aniso_U_11
_atom_site_aniso_U_22
_atom_site_aniso_U_33
_atom_site_aniso_U_12
_atom_site_aniso_U_13
_atom_site_aniso_U_23
Ru1A .01715(15) .01440(14) .01583(16) -.00005(11) .01047(13) -.00039(11)
Cl1A .0270(5) .0263(5) .0214(5) -.0053(4) .0144(4) -.0079(4)
Cl2A .0317(5) .0193(4) .0242(5) .0031(4) .0180(5) .0050(4)
P1A .0167(5) .0206(5) .0157(5) .0006(4) .0100(4) -.0009(4)
P2A .0174(5) .0191(4) .0178(5) -.0013(4) .0117(4) -.0003(4)
N1A .0205(16) .0194(15) .0210(18) -.0009(12) .0148(15) .0000(12)
N2A .0191(15) .0198(15) .0199(17) .0021(12) .0134(14) .0015(12)
C1A .0164(18) .0190(19) .033(2) -.0001(15) .0171(18) .0019(16)
C2A .0185(18) .0217(19) .027(2) -.0024(15) .0163(18) -.0038(16)
C3A .032(2) .026(2) .039(3) -.0056(17) .023(2) -.0135(18)
C4A .039(2) .015(2) .061(3) -.0068(18) .031(3) -.014(2)
C5A .036(2) .018(2) .055(3) -.0003(18) .029(2) .004(2)
C6A .026(2) .022(2) .036(3) .0058(17) .020(2) .0094(17)
C11A .0137(18) .029(2) .019(2) .0030(15) .0083(17) -.0027(16)
C12A .023(2) .041(2) .021(2) .0024(17) .0121(19) -.0013(18)
C13A .030(2) .073(3) .026(3) .001(2) .014(2) -.007(2)
C14A .032(3) .072(3) .035(3) -.008(2) .011(2) -.030(3)
C15A .024(2) .055(3) .041(3) -.013(2) .014(2) -.013(2)
C16A .021(2) .047(2) .032(3) -.0071(19) .014(2) -.008(2)
C21A .0155(18) .029(2) .019(2) .0000(15) .0120(17) .0001(15)
C22A .027(2) .029(2) .026(2) -.0020(16) .0189(19) -.0020(17)
C23A .029(2) .031(2) .033(2) .0027(17) .023(2) .0062(18)
C24A .028(2) .047(2) .026(2) .0122(19) .020(2) .0130(19)
C25A .026(2) .046(2) .019(2) .0070(18) .0142(19) -.0005(18)
C26A .0219(19) .029(2) .019(2) .0045(16) .0119(17) .0034(16)
C31A .022(2) .031(2) .013(2) .0066(16) .0111(17) .0007(15)
C32A .028(2) .043(2) .020(2) .0091(18) .0150(19) .0021(17)
C33A .033(2) .065(3) .025(2) .023(2) .018(2) .006(2)
C34A .056(3) .049(3) .032(3) .031(2) .032(3) .013(2)
C35A .060(3) .030(2) .039(3) .012(2) .037(3) .0078(19)
C36A .037(2) .031(2) .032(2) .0112(19) .025(2) .0024(18)
C41A .0174(18) .0233(19) .026(2) .0007(15) .0172(18) .0022(15)
C42A .0183(19) .026(2) .034(2) .0022(16) .0177(19) .0025(17)
C43A .026(2) .036(2) .044(3) .0039(19) .022(2) .015(2)
C44A .023(2) .063(3) .028(3) .005(2) .014(2) .018(2)
C45A .036(2) .043(2) .024(2) -.0041(19) .019(2) .0021(19)
C46A .027(2) .032(2) .025(2) .0010(17) .0186(19) .0012(17)
C51A .0184(19) .0250(19) .013(2) -.0065(15) .0076(17) .0015(15)
C52A .027(2) .036(2) .032(3) -.0008(18) .019(2) .0069(18)
C53A .034(2) .057(3) .039(3) -.011(2) .023(2) .011(2)
C54A .047(3) .037(3) .040(3) -.018(2) .024(2) .001(2)
C55A .044(3) .029(2) .033(3) -.0095(19) .023(2) -.0017(18)
C56A .033(2) .025(2) .024(2) -.0070(17) .018(2) -.0014(16)
C61A .025(2) .031(2) .022(2) -.0058(17) .0179(19) -.0044(16)
C62A .032(2) .053(3) .031(3) .002(2) .022(2) -.001(2)
C63A .048(3) .081(4) .028(3) -.011(3) .028(3) -.014(2)
C64A .080(4) .066(3) .050(4) -.023(3) .056(3) -.025(3)
C65A .096(4) .047(3) .081(5) .009(3) .077(4) -.008(3)
C66A .053(3) .046(3) .044(3) .012(2) .038(3) .002(2)
Ru1B .0146(2) .0132(2) .0149(2) .000 .00868(18) .000
N1B .0160(15) .0187(15) .0153(17) .0007(12) .0084(14) -.0014(12)
Cl1B .0234(5) .0174(4) .0188(5) -.0021(3) .0122(4) -.0030(3)
P1B .0183(5) .0172(5) .0201(5) -.0008(4) .0131(4) -.0005(4)
C1B .0167(17) .0186(18) .020(2) .0012(14) .0131(16) .0020(14)
C5B .032(2) .0151(18) .041(2) .0002(16) .026(2) .0024(16)
C6B .027(2) .0230(19) .020(2) .0031(16) .0154(18) .0031(15)
C11B .030(2) .0207(19) .033(2) -.0058(16) .027(2) -.0036(16)
C12B .032(2) .032(2) .031(2) -.0055(17) .025(2) -.0021(17)
C13B .048(3) .047(3) .038(3) -.022(2) .034(2) -.017(2)
C14B .078(4) .045(3) .054(3) -.028(3) .058(3) -.026(2)
C15B .072(3) .033(2) .068(4) .001(2) .063(3) -.006(2)
C16B .042(2) .028(2) .043(3) -.0016(19) .034(2) -.0020(19)
C21B .0210(19) .0260(19) .025(2) .0033(16) .0164(18) .0032(16)
C22B .028(2) .031(2) .038(3) .0069(17) .024(2) .0072(18)
C23B .034(2) .046(3) .046(3) .021(2) .027(2) .022(2)
C24B .019(2) .072(3) .031(3) .016(2) .012(2) .010(2)
C25B .023(2) .052(3) .033(3) -.001(2) .014(2) -.006(2)
C26B .022(2) .034(2) .029(2) .0012(17) .0148(19) -.0012(17)
C31B .0093(17) .0227(19) .019(2) -.0010(14) .0064(16) .0016(15)
C32B .025(2) .029(2) .028(2) .0008(17) .017(2) .0028(17)
C33B .036(2) .038(2) .034(3) .0008(19) .027(2) .0109(19)
C34B .028(2) .027(2) .041(3) -.0017(17) .021(2) .0131(18)
C35B .028(2) .025(2) .034(3) -.0015(17) .018(2) .0024(17)
C36B .0201(19) .0216(19) .030(2) -.0020(15) .0162(18) .0008(16)
O1S .0308(15) .0284(14) .0241(16) .0011(12) .0079(13) .0028(12)
O2S .0413(18) .064(2) .042(2) .0079(16) .0231(17) -.0038(16)
C1S .041(2) .030(2) .030(3) .0025(19) .017(2) .0047(18)
C2S .047(3) .051(3) .046(3) .003(2) .019(3) .000(2)

loop_
_atom_type_symbol
_atom_type_description
_atom_type_scat_dispersion_real
_atom_type_scat_dispersion_imag
_atom_type_scat_source
C C .0033 .0016 'International Tables Vol C Tables 4.2.6.8 and 6.1.1.4'
H H .0000 .0000 'International Tables Vol C Tables 4.2.6.8 and 6.1.1.4'
N N .0061 .0033 'International Tables Vol C Tables 4.2.6.8 and 6.1.1.4'
P P .1023 .0942 'International Tables Vol C Tables 4.2.6.8 and 6.1.1.4'
Cl Cl .1484 .1585 'International Tables Vol C Tables 4.2.6.8 and 6.1.1.4'
Ru Ru -1.2594 .8363 'International Tables Vol C Tables 4.2.6.8 and 6.1.1.4'
O O .0106 .0060 'International Tables Vol C Tables 4.2.6.8 and 6.1.1.4'

loop_
_geom_angle_atom_site_label_1
_geom_angle_atom_site_label_2
_geom_angle_atom_site_label_3
_geom_angle_site_symmetry_1
_geom_angle_site_symmetry_3
_geom_angle
_geom_angle_publ_flag
N2A Ru1A N1A . . 77.78(12) y
N2A Ru1A P2A . . 92.42(8) y
N1A Ru1A P2A . . 89.83(8) y
N2A Ru1A P1A . . 90.88(8) y
N1A Ru1A P1A . . 89.23(8) y
P2A Ru1A P1A . . 176.30(3) y
N2A Ru1A Cl2A . . 91.74(8) y
N1A Ru1A Cl2A . . 169.51(9) y
P2A Ru1A Cl2A . . 90.90(3) y
P1A Ru1A Cl2A . . 90.67(3) y
N2A Ru1A Cl1A . . 170.83(8) y
N1A Ru1A Cl1A . . 93.16(9) y
P2A Ru1A Cl1A . . 88.95(3) y
P1A Ru1A Cl1A . . 87.54(3) y
Cl2A Ru1A Cl1A . . 97.31(3) y
C21A P1A C31A . . 103.20(16) ?
C21A P1A C11A . . 105.93(17) ?
C31A P1A C11A . . 100.90(15) ?
C21A P1A Ru1A . . 109.31(11) ?
C31A P1A Ru1A . . 122.25(12) ?
C11A P1A Ru1A . . 113.70(12) ?
C41A P2A C61A . . 106.71(16) ?
C41A P2A C51A . . 102.31(15) ?
C61A P2A C51A . . 102.00(16) ?
C41A P2A Ru1A . . 113.46(11) ?
C61A P2A Ru1A . . 109.56(12) ?
C51A P2A Ru1A . . 121.39(12) ?
C1A N1A Ru1A . . 117.6(2) ?
C2A N2A Ru1A . . 118.3(2) ?
N1A C1A C6A . . 126.7(4) ?
N1A C1A C2A . . 113.4(3) ?
C6A C1A C2A . . 119.9(3) ?
N2A C2A C3A . . 127.8(4) ?
N2A C2A C1A . . 112.8(3) ?
C3A C2A C1A . . 119.4(3) ?
C4A C3A C2A . . 118.7(4) ?
C3A C4A C5A . . 122.0(4) ?
C6A C5A C4A . . 121.8(4) ?
C5A C6A C1A . . 118.2(4) ?
C12A C11A C16A . . 118.3(4) ?
C12A C11A P1A . . 117.6(3) ?
C16A C11A P1A . . 124.1(3) ?
C13A C12A C11A . . 120.8(4) ?
C14A C13A C12A . . 120.5(5) ?
C13A C14A C15A . . 120.4(4) ?
C14A C15A C16A . . 119.6(4) ?
C15A C16A C11A . . 120.2(4) ?
C26A C21A C22A . . 117.8(3) ?
C26A C21A P1A . . 120.5(3) ?
C22A C21A P1A . . 121.0(3) ?
C23A C22A C21A . . 120.5(4) ?
C24A C23A C22A . . 120.8(4) ?
C23A C24A C25A . . 119.6(4) ?
C24A C25A C26A . . 119.8(4) ?
C21A C26A C25A . . 121.5(3) ?
C36A C31A C32A . . 119.2(3) ?
C36A C31A P1A . . 121.6(3) ?
C32A C31A P1A . . 119.1(3) ?
C31A C32A C33A . . 120.3(4) ?
C32A C33A C34A . . 120.3(4) ?
C35A C34A C33A . . 119.9(4) ?
C34A C35A C36A . . 119.7(4) ?
C31A C36A C35A . . 120.5(4) ?
C46A C41A C42A . . 118.0(3) ?
C46A C41A P2A . . 120.3(3) ?
C42A C41A P2A . . 121.5(3) ?
C43A C42A C41A . . 120.5(4) ?
C42A C43A C44A . . 120.9(4) ?
C45A C44A C43A . . 119.2(4) ?
C44A C45A C46A . . 119.8(4) ?
C41A C46A C45A . . 121.5(3) ?
C52A C51A C56A . . 119.0(3) ?
C52A C51A P2A . . 119.5(3) ?
C56A C51A P2A . . 121.4(3) ?
C51A C52A C53A . . 120.2(4) ?
C54A C53A C52A . . 119.9(4) ?
C55A C54A C53A . . 120.1(4) ?
C54A C55A C56A . . 120.6(4) ?
C55A C56A C51A . . 120.2(4) ?
C62A C61A C66A . . 118.2(4) ?
C62A C61A P2A . . 116.2(3) ?
C66A C61A P2A . . 125.2(3) ?
C63A C62A C61A . . 121.1(4) ?
C64A C63A C62A . . 120.6(5) ?
C65A C64A C63A . . 119.2(4) ?
C64A C65A C66A . . 121.6(5) ?
C61A C66A C65A . . 119.2(4) ?
N1B Ru1B N1B . 2_755 78.19(16) ?
N1B Ru1B P1B . 2_755 92.76(8) ?
N1B Ru1B P1B 2_755 2_755 91.09(8) ?
N1B Ru1B P1B . . 91.09(8) ?
N1B Ru1B P1B 2_755 . 92.76(8) ?
P1B Ru1B P1B 2_755 . 175.04(4) ?
N1B Ru1B Cl1B . . 92.01(8) ?
N1B Ru1B Cl1B 2_755 . 170.15(8) ?
P1B Ru1B Cl1B 2_755 . 88.39(3) ?
P1B Ru1B Cl1B . . 88.35(3) ?
N1B Ru1B Cl1B . 2_755 170.15(8) ?
N1B Ru1B Cl1B 2_755 2_755 92.01(8) ?
P1B Ru1B Cl1B 2_755 2_755 88.35(3) ?
P1B Ru1B Cl1B . 2_755 88.39(3) ?
Cl1B Ru1B Cl1B . 2_755 97.81(4) ?
C1B N1B Ru1B . . 117.2(2) ?
C21B P1B C11B . . 105.47(17) ?
C21B P1B C31B . . 103.63(15) ?
C11B P1B C31B . . 100.28(16) ?
C21B P1B Ru1B . . 112.07(12) ?
C11B P1B Ru1B . . 114.46(11) ?
C31B P1B Ru1B . . 119.29(11) ?
N1B C1B C6B . . 126.8(3) ?
N1B C1B C1B . 2_755 113.65(19) ?
C6B C1B C1B . 2_755 119.5(2) ?
C6B C5B C5B . 2_755 121.6(2) ?
C5B C6B C1B . . 118.9(3) ?
C12B C11B C16B . . 118.6(4) ?
C12B C11B P1B . . 116.9(3) ?
C16B C11B P1B . . 124.0(3) ?
C13B C12B C11B . . 120.6(4) ?
C12B C13B C14B . . 120.5(4) ?
C15B C14B C13B . . 120.0(4) ?
C14B C15B C16B . . 120.6(4) ?
C15B C16B C11B . . 119.7(4) ?
C26B C21B C22B . . 118.3(3) ?
C26B C21B P1B . . 121.7(3) ?
C22B C21B P1B . . 119.6(3) ?
C23B C22B C21B . . 120.2(4) ?
C24B C23B C22B . . 119.8(4) ?
C25B C24B C23B . . 120.5(4) ?
C24B C25B C26B . . 120.4(4) ?
C21B C26B C25B . . 120.8(4) ?
C36B C31B C32B . . 119.6(3) ?
C36B C31B P1B . . 120.2(3) ?
C32B C31B P1B . . 120.2(3) ?
C33B C32B C31B . . 119.8(4) ?
C32B C33B C34B . . 120.1(4) ?
C35B C34B C33B . . 120.0(4) ?
C34B C35B C36B . . 120.5(4) ?
C31B C36B C35B . . 120.1(4) ?

loop_
_geom_bond_atom_site_label_1
_geom_bond_atom_site_label_2
_geom_bond_site_symmetry_2
_geom_bond_distance
_geom_bond_publ_flag
Ru1A N2A . 1.974(3) y
Ru1A N1A . 1.979(3) y
Ru1A P2A . 2.3976(9) y
Ru1A P1A . 2.4042(9) y
Ru1A Cl2A . 2.4372(9) y
Ru1A Cl1A . 2.4389(9) y
P1A C21A . 1.811(4) ?
P1A C31A . 1.830(3) ?
P1A C11A . 1.831(4) ?
P2A C41A . 1.826(4) ?
P2A C61A . 1.829(4) ?
P2A C51A . 1.838(3) ?
N1A C1A . 1.322(4) y
N2A C2A . 1.318(4) y
C1A C6A . 1.431(5) y
C1A C2A . 1.445(5) y
C2A C3A . 1.424(5) y
C3A C4A . 1.356(5) y
C4A C5A . 1.422(6) y
C5A C6A . 1.358(5) y
C11A C12A . 1.393(5) ?
C11A C16A . 1.399(5) ?
C12A C13A . 1.369(5) ?
C13A C14A . 1.365(6) ?
C14A C15A . 1.382(7) ?
C15A C16A . 1.389(5) ?
C21A C26A . 1.377(5) ?
C21A C22A . 1.420(5) ?
C22A C23A . 1.381(5) ?
C23A C24A . 1.376(5) ?
C24A C25A . 1.389(5) ?
C25A C26A . 1.396(5) ?
C31A C36A . 1.382(5) ?
C31A C32A . 1.389(5) ?
C32A C33A . 1.389(5) ?
C33A C34A . 1.388(6) ?
C34A C35A . 1.377(6) ?
C35A C36A . 1.405(5) ?
C41A C46A . 1.388(5) ?
C41A C42A . 1.391(4) ?
C42A C43A . 1.385(5) ?
C43A C44A . 1.388(6) ?
C44A C45A . 1.378(5) ?
C45A C46A . 1.392(5) ?
C51A C52A . 1.381(5) ?
C51A C56A . 1.388(5) ?
C52A C53A . 1.399(5) ?
C53A C54A . 1.372(6) ?
C54A C55A . 1.363(6) ?
C55A C56A . 1.386(5) ?
C61A C62A . 1.385(5) ?
C61A C66A . 1.386(5) ?
C62A C63A . 1.380(6) ?
C63A C64A . 1.372(6) ?
C64A C65A . 1.343(7) ?
C65A C66A . 1.413(6) ?
Ru1B N1B . 1.985(3) y
Ru1B N1B 2_755 1.985(3) ?
Ru1B P1B 2_755 2.3996(9) ?
Ru1B P1B . 2.3996(9) y
Ru1B Cl1B . 2.4440(9) y
Ru1B Cl1B 2_755 2.4440(9) ?
N1B C1B . 1.321(4) y
P1B C21B . 1.822(4) ?
P1B C11B . 1.832(4) ?
P1B C31B . 1.847(3) ?
C1B C6B . 1.422(4) y
C1B C1B 2_755 1.444(7) ?
C5B C6B . 1.354(5) y
C5B C5B 2_755 1.427(8) ?
C11B C12B . 1.400(5) ?
C11B C16B . 1.398(5) ?
C12B C13B . 1.377(5) ?
C13B C14B . 1.380(6) ?
C14B C15B . 1.368(6) ?
C15B C16B . 1.400(6) ?
C21B C26B . 1.386(5) ?
C21B C22B . 1.416(5) ?
C22B C23B . 1.397(5) ?
C23B C24B . 1.384(6) ?
C24B C25B . 1.369(5) ?
C25B C26B . 1.396(5) ?
C31B C36B . 1.384(5) ?
C31B C32B . 1.400(5) ?
C32B C33B . 1.388(5) ?
C33B C34B . 1.396(5) ?
C34B C35B . 1.367(5) ?
C35B C36B . 1.396(5) ?
O1S C1S . 1.423(4) ?
O2S C2S . 1.407(5) ?
